data_2000200
loop_
_publ_author_name
'Vichet, A.'
'Galy, J. P.'
'Baldy, A.'
'Barbe, J.'
'Feneau-Dupont, J.'
'Declercq, J.-P.'

_publ_section_title
;
 Structures of two crown-ether derivatives of 9-acridone
;
_journal_issue 11
_journal_name_full 'Acta Crystallographica Section C'
_journal_page_first 2508
_journal_page_last 2510
_journal_paper_doi 10.1107/S0108270191007151
_journal_volume 47
_journal_year 1991
_chemical_formula_sum 'C24 H29 N O7'
_chemical_formula_weight 443.5
_space_group_IT_number 2
_space_group_name_Hall '-P 1'
_space_group_name_H-M_alt 'P -1'
_symmetry_cell_setting triclinic
_symmetry_space_group_name_Hall '-P 1'
_symmetry_space_group_name_H-M 'P -1'
_cell_angle_alpha 87.20(3)
_cell_angle_beta 79.33(3)
_cell_angle_gamma 77.88(2)
_cell_formula_units_Z 2
_cell_length_a 8.426(2)
_cell_length_b 11.420(2)
_cell_length_c 11.739(4)
_cell_volume 1085.3(5)
_diffrn_radiation_type Mo
_diffrn_radiation_wavelength 0.71069
_exptl_absorpt_coefficient_mu 0.108
_exptl_crystal_density_diffrn 1.36
_exptl_crystal_F_000 472
_cod_data_source_file ha0066.cif
_cod_data_source_block ha0066b
_cod_original_formula_sum 'C24 H29 N1 O7'
_cod_database_code 2000200

loop_
_space_group_symop_id
_space_group_symop_operation_xyz
1 x,y,z
2 -x,-y,-z

loop_
_atom_site_label
_atom_site_fract_x
_atom_site_fract_y
_atom_site_fract_z
_atom_site_U_iso_or_equiv
C1 .9787(2) .84650(10) .69000(10) .0470(10)
O2 1.14590(10) .81680(10) .64140(10) .0580(10)
C3 1.1949(2) .8684(2) .5287(2) .0560(10)
C4 1.2850(2) .9669(2) .5342(2) .0550(10)
O5 1.17380(10) 1.06950(10) .58510(10) .0560(10)
C6 1.2488(2) 1.1669(2) .5967(2) .0570(10)
C7 1.1219(3) 1.2641(2) .6608(2) .0600(10)
O8 1.01270(10) 1.32400(10) .58770(10) .0550(10)
C9 .8774(3) 1.4033(2) .6524(2) .0600(10)
C10 .7673(2) 1.4659(2) .5712(2) .0600(10)
O11 .61440(10) 1.52940(10) .63430(10) .0610(10)
C12 .4975(2) 1.4549(2) .6688(2) .0610(10)
C13 .3536(2) 1.5193(2) .7537(2) .0580(10)
O14 .40130(10) 1.52570(10) .86270(10) .0530(10)
C15 .2652(2) 1.5624(2) .9551(2) .0570(10)
C16 .2268(2) 1.4618(2) 1.0344(2) .0540(10)
O17 .14970(10) 1.38050(10) .98490(10) .0570(10)
C18 .2398(2) 1.26890(10) .95060(10) .0430(10)
C19 .1483(2) 1.1803(2) .94870(10) .0480(10)
C20 .2236(2) 1.0667(2) .91220(10) .0470(10)
C21 .3957(2) 1.03590(10) .87500(10) .0390(10)
N22 .4732(2) .92120(10) .83590(10) .0420(10)
C23 .6406(2) .89530(10) .78920(10) .0400(10)
C24 .7187(2) .7831(2) .7391(2) .0520(10)
C25 .8831(2) .7604(2) .6912(2) .0540(10)
C26 .9067(2) .95510(10) .73970(10) .0460(10)
C27 .7383(2) .98180(10) .78890(10) .0410(10)
C28 .6662(2) 1.10030(10) .83840(10) .0440(10)
C29 .4878(2) 1.12500(10) .87680(10) .0390(10)
C30 .4072(2) 1.24140(10) .91510(10) .0430(10)
C31 .3765(2) .8270(2) .8481(2) .0560(10)
O32 .75150(10) 1.17500(10) .84620(10) .0640(10)
H3 1.095(2) .8958(16) .4941(15) ?
H3' 1.272(2) .8028(16) .4820(15) ?
H4 1.332(2) .9895(15) .4507(16) ?
H4' 1.371(2) .9416(15) .5786(15) ?
H6 1.337(2) 1.1418(15) .6417(15) ?
H6' 1.297(2) 1.1946(16) .5192(16) ?
H7 1.061(2) 1.2281(16) .7318(16) ?
H7' 1.178(2) 1.3219(16) .6864(15) ?
H9 .919(2) 1.4648(17) .6919(15) ?
H9' .818(2) 1.3568(16) .7123(15) ?
H10 .821(2) 1.5245(17) .5222(15) ?
H10' .749(2) 1.4062(16) .5169(15) ?
H12 .550(2) 1.3794(17) .7033(16) ?
H12' .461(2) 1.4342(16) .6001(16) ?
H13 .305(2) 1.6019(17) .7244(15) ?
H13' .264(2) 1.4743(16) .7622(15) ?
H15 .169(2) 1.5979(16) .9207(15) ?
H15' .296(2) 1.6227(17) 1.0019(15) ?
H16 .142(2) 1.4944(15) 1.1000(15) ?
H16' .329(2) 1.4171(16) 1.0624(15) ?
H19 .030(2) 1.2005(16) .9728(15) ?
H20 .156(2) 1.0094(16) .9103(15) ?
H24 .660(2) .7244(16) .7364(15) ?
H25 .937(2) .6846(17) .6560(15) ?
H26 .970(2) 1.0148(15) .7415(15) ?
H30 .473(2) 1.2978(16) .9127(15) ?
H31 .314(2) .8342(16) .7923(16) ?
H31' .449(2) .7489(17) .8478(15) ?
H31" .303(2) .8345(16) .9231(16) ?

loop_
_geom_bond_atom_site_label_1
_geom_bond_atom_site_label_2
_geom_bond_distance
O2 C1 1.394(2)
C25 C1 1.394(2)
C26 C1 1.368(2)
C3 O2 1.446(2)
C4 C3 1.492(3)
O5 C4 1.417(2)
C6 O5 1.413(2)
C7 C6 1.492(3)
O8 C7 1.422(2)
C9 O8 1.417(2)
C10 C9 1.504(3)
O11 C10 1.429(2)
C12 O11 1.425(2)
C13 C12 1.501(3)
O14 C13 1.419(2)
C15 O14 1.432(2)
C16 C15 1.494(3)
O17 C16 1.438(2)
C18 O17 1.375(2)
C19 C18 1.399(2)
C30 C18 1.368(2)
C20 C19 1.370(2)
C21 C20 1.408(2)
N22 C21 1.394(2)
C29 C21 1.407(2)
C23 N22 1.388(2)
C31 N22 1.467(2)
C24 C23 1.413(2)
C27 C23 1.414(2)
C25 C24 1.370(2)
C27 C26 1.404(2)
C28 C27 1.463(2)
C29 C28 1.458(2)
O32 C28 1.241(2)
C30 C29 1.412(2)
H3 C3 0.987(17)
H3' C3 0.994(17)
H4 C4 1.030(18)
H4' C4 0.955(17)
H6 C6 0.974(17)
H6' C6 0.990(19)
H7 C7 1.013(19)
H7' C7 0.973(18)
H9 C9 1.011(18)
H9' C9 0.988(19)
H10 C10 0.990(20)
H10' C10 1.010(17)
H12 C12 0.988(19)
H12' C12 0.972(17)
H13 C13 1.019(18)
H13' C13 0.988(18)
H15 C15 0.976,17
H15' C15 1.006(17)
H16 C16 0.978(17)
H16' C16 1.005(17)
H19 C19 0.962(17)
H20 C20 0.955(18)
H24 C24 0.918(18)
H25 C25 0.963(17)
H26 C26 0.955(17)
H30 C30 0.932(18)
H31 C31 0.907(18)
H31' C31 0.967(18)
H31" C31 0.975(18)
